data_7131709
loop_
_publ_author_name
'Ma, Liulei'
'Zheng, Qixuan'
'Unruh, Daniel K.'
'Hutchins, Kristin M.'

_publ_section_title
;
 Reversible interconversion of pharmaceutical salt polymorphs facilitated
 by mechanical methods.
;
_journal_issue 50
_journal_name_full 'Chemical communications (Cambridge, England)'
_journal_page_first 7779
_journal_page_last 7782
_journal_paper_doi 10.1039/d3cc02188b
_journal_volume 59
_journal_year 2023
_chemical_absolute_configuration ad
_chemical_formula_moiety 'C14 H19 N4 O3, C3 H5 O3'
_chemical_formula_sum 'C17 H24 N4 O6'
_chemical_formula_weight 380.40
_space_group_crystal_system monoclinic
_space_group_IT_number 4
_space_group_name_Hall 'P 2yb'
_space_group_name_H-M_alt 'P 1 21 1'
_atom_sites_solution_hydrogens geom
_atom_sites_solution_primary dual
_audit_creation_date 2021-12-15
_audit_creation_method
;
Olex2 1.5
(compiled 2021.11.18 svn.ra9532c28 for OlexSys, GUI svn.r6429)
;
_audit_update_record
;
2023-02-10 deposited with the CCDC.	2023-05-25 downloaded from the CCDC.
;
_cell_angle_alpha 90
_cell_angle_beta 95.2640(10)
_cell_angle_gamma 90
_cell_formula_units_Z 4
_cell_length_a 5.09750(10)
_cell_length_b 36.4142(5)
_cell_length_c 10.00430(10)
_cell_measurement_reflns_used 9993
_cell_measurement_temperature 100.00(10)
_cell_measurement_theta_max 76.2290
_cell_measurement_theta_min 4.5810
_cell_volume 1849.18(5)
_computing_cell_refinement 'CrysAlisPro 1.171.41.120a (Rigaku OD, 2021)'
_computing_data_collection 'CrysAlisPro 1.171.41.120a (Rigaku OD, 2021)'
_computing_data_reduction 'CrysAlisPro 1.171.41.120a (Rigaku OD, 2021)'
_computing_molecular_graphics 'Olex2 1.5 (Dolomanov et al., 2009)'
_computing_publication_material 'Olex2 1.5 (Dolomanov et al., 2009)'
_computing_structure_refinement 'XL  (Sheldrick, 2008)'
_computing_structure_solution 'SHELXT 2018/2 (Sheldrick, 2018)'
_diffrn_ambient_environment N~2~
_diffrn_ambient_temperature 100.00(10)
_diffrn_detector 'Hybrid Pixel Array Detector'
_diffrn_detector_area_resol_mean 10.0000
_diffrn_detector_type HyPix
_diffrn_measured_fraction_theta_full 0.999
_diffrn_measured_fraction_theta_max 0.952
_diffrn_measurement_details
;
List of Runs (angles in degrees, time in seconds):

  # Type    Start    End  Width  t~exp~   \w     \q     \k     \f   Frames
#--------------------------------------------------------------------------
  1  \w    -76.00  25.00   0.50    6.91    --  -47.76  90.00 -15.00  202
  2  \w    -20.00  77.00   0.50    6.91    --   47.76 -90.00-130.00  194
  3  \w   -163.00 -79.00   0.50   25.00    --  -91.75 -90.00-130.00  168
  4  \w    -79.00 -19.00   0.50   25.00    --  -91.75  90.00 -15.00  120
  5  \w     35.00 105.00   0.50   25.00    --  107.31 -90.00-130.00  140
  6  \w    101.00 178.00   0.50   25.00    --  107.31  90.00 -15.00  154
  7  \w   -120.00 -73.00   0.50    6.91    --  -47.76-125.00   0.00   94
  8  \w   -120.00 -73.00   0.50    6.91    --  -47.76-125.00  30.00   94
  9  \w   -120.00 -73.00   0.50    6.91    --  -47.76-125.00 -30.00   94
 10  \w    -25.00  28.00   0.50    6.91    --  -47.76  19.00 -90.00  106
 11  \w    -85.00 -19.00   0.50   25.00    --  -91.75 125.00   0.00  132
 12  \w    -64.00 -19.00   0.50   25.00    --  -91.75  57.00 -30.00   90
 13  \w    -64.00 -19.00   0.50   25.00    --  -91.75  57.00 -60.00   90
 14  \w    -64.00 -19.00   0.50   25.00    --  -91.75  57.00   0.00   90
 15  \w    -64.00 -19.00   0.50   25.00    --  -91.75  57.00-180.00   90
 16  \w    -82.00 -37.00   0.50   25.00    --  -91.75 125.00 120.00   90
 17  \w     96.00 167.00   0.50   25.00    --  107.31  19.00 -90.00  142
 18  \w     35.00  62.00   0.50   25.00    --  107.31 -57.00 120.00   54
 19  \w     82.00 107.00   0.50   25.00    --  107.31 -77.00  30.00   50
 20  \w     37.00  67.00   0.50   25.00    --  107.31 -57.00  30.00   60
 21  \w     37.00 107.00   0.50   25.00    --  107.31 -77.00-120.00  140
 22  \w    100.00 169.00   0.50   25.00    --  107.31 125.00  60.00  138
 23  \w     35.00  68.00   0.50   25.00    --  107.31 -57.00  60.00   66
 24  \w     36.00  66.00   0.50   25.00    --  107.31 -57.00  90.00   60
 25  \w     36.00  68.00   0.50   25.00    --  107.31 -77.00  30.00   64
;
_diffrn_measurement_device 'four-circle diffractometer'
_diffrn_measurement_device_type 'XtaLAB Synergy, Dualflex, HyPix'
_diffrn_measurement_method '\w scans'
_diffrn_orient_matrix_type 'CrysAlisPro convention (1999,Acta A55,543-557)'
_diffrn_orient_matrix_UB_11 0.0354371000
_diffrn_orient_matrix_UB_12 -0.0108238000
_diffrn_orient_matrix_UB_13 -0.1461196000
_diffrn_orient_matrix_UB_21 -0.1199596000
_diffrn_orient_matrix_UB_22 0.0369927000
_diffrn_orient_matrix_UB_23 -0.0489027000
_diffrn_orient_matrix_UB_31 0.2765179000
_diffrn_orient_matrix_UB_32 0.0174453000
_diffrn_orient_matrix_UB_33 0.0130164000
_diffrn_radiation_monochromator mirror
_diffrn_radiation_probe x-ray
_diffrn_radiation_type 'Cu K\a'
_diffrn_radiation_wavelength 1.54184
_diffrn_reflns_av_R_equivalents 0.0321
_diffrn_reflns_av_unetI/netI 0.0335
_diffrn_reflns_Laue_measured_fraction_full 0.999
_diffrn_reflns_Laue_measured_fraction_max 0.952
_diffrn_reflns_limit_h_max 6
_diffrn_reflns_limit_h_min -4
_diffrn_reflns_limit_k_max 45
_diffrn_reflns_limit_k_min -43
_diffrn_reflns_limit_l_max 12
_diffrn_reflns_limit_l_min -12
_diffrn_reflns_number 18312
_diffrn_reflns_point_group_measured_fraction_full 0.836
_diffrn_reflns_point_group_measured_fraction_max 0.775
_diffrn_reflns_theta_full 67.684
_diffrn_reflns_theta_max 77.207
_diffrn_reflns_theta_min 2.427
_diffrn_source 'micro-focus sealed X-ray tube'
_diffrn_source_type 'PhotonJet (Cu) X-ray Source'
_exptl_absorpt_coefficient_mu 0.878
_exptl_absorpt_correction_T_max 1.000
_exptl_absorpt_correction_T_min 0.725
_exptl_absorpt_correction_type gaussian
_exptl_absorpt_process_details
;
CrysAlisPro 1.171.41.120a (Rigaku Oxford Diffraction, 2021)
Numerical absorption correction based on gaussian integration over
a multifaceted crystal model
Empirical absorption correction using spherical harmonics,
implemented in SCALE3 ABSPACK scaling algorithm.
;
_exptl_crystal_colour 'clear colourless'
_exptl_crystal_colour_lustre clear
_exptl_crystal_colour_primary colourless
_exptl_crystal_density_diffrn 1.366
_exptl_crystal_description needle
_exptl_crystal_F_000 808
_exptl_crystal_size_max 0.161
_exptl_crystal_size_mid 0.033
_exptl_crystal_size_min 0.021
_refine_diff_density_max 0.269
_refine_diff_density_min -0.208
_refine_diff_density_rms 0.043
_refine_ls_abs_structure_details
;
 Refined as an inversion twin.
;
_refine_ls_abs_structure_Flack -0.1(2)
_refine_ls_extinction_coef 0.0018(3)
_refine_ls_extinction_expression Fc^*^=kFc[1+0.001xFc^2^\l^3^/sin(2\q)]^-1/4^
_refine_ls_extinction_method 'SHELXL-2018/3 (Sheldrick 2018)'
_refine_ls_goodness_of_fit_ref 1.058
_refine_ls_hydrogen_treatment constr
_refine_ls_matrix_type full
_refine_ls_number_parameters 555
_refine_ls_number_reflns 6107
_refine_ls_number_restraints 67
_refine_ls_restrained_S_all 1.054
_refine_ls_R_factor_all 0.0396
_refine_ls_R_factor_gt 0.0344
_refine_ls_shift/su_max 0.000
_refine_ls_shift/su_mean 0.000
_refine_ls_structure_factor_coef Fsqd
_refine_ls_weighting_details 'w=1/[\s^2^(Fo^2^)+(0.0580P)^2^+0.1770P] where P=(Fo^2^+2Fc^2^)/3'
_refine_ls_weighting_scheme calc
_refine_ls_wR_factor_gt 0.0919
_refine_ls_wR_factor_ref 0.0945
_reflns_Friedel_coverage 0.602
_reflns_Friedel_fraction_full 0.667
_reflns_Friedel_fraction_max 0.592
_reflns_number_gt 5538
_reflns_number_total 6107
_reflns_threshold_expression 'I > 2\s(I)'
_cod_data_source_file d3cc02188b2.cif
_cod_data_source_block TMP_DLA_a
_cod_depositor_comments 'Adding full bibliography for 7131709--7131712.cif.'
_cod_database_code 7131709
_shelx_shelxl_version_number 2018/3
_chemical_oxdiff_formula 'C35  H35  N35  O35  '
_shelx_space_group_comment
;
The symmetry employed for this shelxl refinement is uniquely defined
by the following loop, which should always be used as a source of
symmetry information in preference to the above space-group names.
They are only intended as comments.
;
_shelx_estimated_absorpt_t_max 0.982
_shelx_estimated_absorpt_t_min 0.872
_olex2_refinement_description
;
1. Twinned data refinement
 Scales: 1.1(2)
 -0.1(2)
2. Fixed Uiso
 At 1.2 times of:
  All C(H) groups, All C(H,H) groups, All N(H) groups, All N(H,H) groups
 At 1.5 times of:
  All C(H,H,H) groups, All O(H) groups
3. Rigid body (RIGU) restrains
 O10A, O11A, O12A, C32A, C33A, C34A, O10B, O11B, O12B, C32B, C33B, C34B
 with sigma for 1-2 distances of 0.001 and sigma for 1-3 distances of 0.001
4. Others
 Fixed Sof: O10A(0.5) O11A(0.5) O12A(0.5) H12A(0.5) C32A(0.5) C33A(0.5)
 H33A(0.5) C34A(0.5) H34A(0.5) H34B(0.5) H34C(0.5) O10B(0.5) O11B(0.5)
 O12B(0.5) H12B(0.5) C32B(0.5) C33B(0.5) H33B(0.5) C34B(0.5) H34D(0.5)
 H34E(0.5) H34F(0.5)
5.a Ternary CH refined with riding coordinates:
 C30(H30), C33A(H33A), C33B(H33B)
5.b Secondary CH2 refined with riding coordinates:
 C10(H10A,H10B), C24(H24A,H24B)
5.c Aromatic/amide H refined with riding coordinates:
 N1(H1), C4(H4), C6(H6), C12(H12), N5(H5), C18(H18), C20(H20), C26(H26)
5.d X=CH2 refined with riding coordinates:
 N2(H2A,H2B), N4(H4A,H4B), N6(H6A,H6B), N8(H8D,H8E)
5.e Idealised Me refined as rotating group:
 C7(H7A,H7B,H7C), C8(H8A,H8B,H8C), C9(H9A,H9B,H9C), C21(H21A,H21B,H21C),
 C22(H22A,H22B,H22C), C23(H23A,H23B,H23C), C31(H31A,H31B,H31C), C34A(H34A,H34B,
 H34C), C34B(H34D,H34E,H34F)
5.f Idealised tetrahedral OH refined as rotating group:
 O9(H9), O12A(H12A), O12B(H12B)
;
_olex2_exptl_crystal_mounting_method 'Hampton Research 20 micron nylon CryoLoop'
_olex2_submission_special_instructions 'No special instructions were received'
_oxdiff_exptl_absorpt_empirical_details
;
Empirical correction (ABSPACK) includes:
- Absorption correction using spherical harmonics
- Frame scaling
- Detector area scaling
;
_oxdiff_exptl_absorpt_empirical_full_max 1.653
_oxdiff_exptl_absorpt_empirical_full_min 0.735

loop_
_space_group_symop_operation_xyz
'x, y, z'
'-x, y+1/2, -z'

loop_
_atom_site_label
_atom_site_type_symbol
_atom_site_fract_x
_atom_site_fract_y
_atom_site_fract_z
_atom_site_U_iso_or_equiv
_atom_site_adp_type
_atom_site_occupancy
_atom_site_site_symmetry_order
_atom_site_calc_flag
_atom_site_refinement_flags_posn
_atom_site_refinement_flags_adp
_atom_site_refinement_flags_occupancy
_atom_site_disorder_assembly
_atom_site_disorder_group
O1 O -0.3817(4) 0.69841(7) 0.3166(2) 0.0281(5) Uani 1 1 d . . . . .
O2 O -0.0267(4) 0.74467(6) 0.4369(2) 0.0265(5) Uani 1 1 d . . . . .
O3 O 0.3271(4) 0.72193(7) 0.6340(2) 0.0282(5) Uani 1 1 d . . . . .
N1 N 0.4143(5) 0.55484(7) 0.3648(2) 0.0210(5) Uani 1 1 d . . . . .
H1 H 0.450546 0.558553 0.281517 0.025 Uiso 1 1 calc R U . . .
N2 N 0.7227(5) 0.50897(7) 0.3836(2) 0.0218(5) Uani 1 1 d . . . . .
H2A H 0.808935 0.491399 0.429281 0.026 Uiso 1 1 calc R U . . .
H2B H 0.760147 0.514175 0.301596 0.026 Uiso 1 1 calc R U . . .
N3 N 0.4775(5) 0.51991(7) 0.5634(2) 0.0213(5) Uani 1 1 d . . . . .
N4 N 0.2368(5) 0.53234(8) 0.7389(3) 0.0274(6) Uani 1 1 d . . . . .
H4A H 0.317192 0.513854 0.781962 0.033 Uiso 1 1 calc R U . . .
H4B H 0.118403 0.545199 0.777340 0.033 Uiso 1 1 calc R U . . .
C1 C -0.2126(6) 0.68386(9) 0.4163(3) 0.0223(6) Uani 1 1 d . . . . .
C2 C -0.0306(6) 0.70859(9) 0.4792(3) 0.0230(6) Uani 1 1 d . . . . .
C3 C 0.1552(6) 0.69605(9) 0.5807(3) 0.0235(6) Uani 1 1 d . . . . .
C4 C 0.1523(6) 0.65947(9) 0.6221(3) 0.0222(6) Uani 1 1 d . . . . .
H4 H 0.276325 0.651149 0.692271 0.027 Uiso 1 1 calc R U . . .
C5 C -0.0317(5) 0.63523(9) 0.5609(3) 0.0210(6) Uani 1 1 d . . . . .
C6 C -0.2138(6) 0.64724(9) 0.4569(3) 0.0216(6) Uani 1 1 d . . . . .
H6 H -0.337641 0.630522 0.414229 0.026 Uiso 1 1 calc R U . . .
C7 C -0.5815(6) 0.67492(10) 0.2558(3) 0.0283(7) Uani 1 1 d . . . . .
H7A H -0.685584 0.688237 0.184192 0.042 Uiso 1 1 calc R U . . .
H7B H -0.696622 0.666957 0.323525 0.042 Uiso 1 1 calc R U . . .
H7C H -0.499842 0.653398 0.217901 0.042 Uiso 1 1 calc R U . . .
C8 C -0.1365(7) 0.76926(10) 0.5297(4) 0.0320(7) Uani 1 1 d . . . . .
H8A H -0.107421 0.794702 0.502806 0.048 Uiso 1 1 calc R U . . .
H8B H -0.050719 0.765120 0.620204 0.048 Uiso 1 1 calc R U . . .
H8C H -0.325974 0.764681 0.529353 0.048 Uiso 1 1 calc R U . . .
C9 C 0.5018(6) 0.71120(10) 0.7468(3) 0.0319(8) Uani 1 1 d . . . . .
H9A H 0.609511 0.690435 0.721856 0.048 Uiso 1 1 calc R U . . .
H9B H 0.399303 0.703914 0.820685 0.048 Uiso 1 1 calc R U . . .
H9C H 0.616674 0.731867 0.775414 0.048 Uiso 1 1 calc R U . . .
C10 C -0.0308(5) 0.59563(8) 0.6082(3) 0.0210(6) Uani 1 1 d . . . . .
H10A H -0.208972 0.585171 0.586739 0.025 Uiso 1 1 calc R U . . .
H10B H 0.007576 0.595181 0.706979 0.025 Uiso 1 1 calc R U . . .
C11 C 0.1680(5) 0.57147(8) 0.5459(3) 0.0203(6) Uani 1 1 d . . . . .
C12 C 0.2359(5) 0.57644(9) 0.4192(3) 0.0209(6) Uani 1 1 d . . . . .
H12 H 0.155226 0.595801 0.366652 0.025 Uiso 1 1 calc R U . . .
C13 C 0.5373(5) 0.52751(9) 0.4381(3) 0.0200(6) Uani 1 1 d . . . . .
C14 C 0.2942(6) 0.54082(9) 0.6159(3) 0.0216(6) Uani 1 1 d . . . . .
O4 O 1.3795(4) 0.30111(7) 1.1836(2) 0.0319(5) Uani 1 1 d . . . . .
O5 O 1.0237(4) 0.25557(6) 1.0618(2) 0.0284(5) Uani 1 1 d . . . . .
O6 O 0.6734(4) 0.27842(6) 0.8658(2) 0.0282(5) Uani 1 1 d . . . . .
N5 N 0.5769(6) 0.44554(7) 1.1298(2) 0.0277(6) Uani 1 1 d . . . . .
H5 H 0.532524 0.441773 1.211619 0.033 Uiso 1 1 calc R U . . .
N6 N 0.2802(5) 0.49304(8) 1.1077(3) 0.0271(6) Uani 1 1 d . . . . .
H6A H 0.202233 0.511264 1.061909 0.033 Uiso 1 1 calc R U . . .
H6B H 0.235984 0.487821 1.188539 0.033 Uiso 1 1 calc R U . . .
N7 N 0.5340(5) 0.48092(7) 0.9325(2) 0.0193(5) Uani 1 1 d . . . . .
N8 N 0.7795(5) 0.46785(8) 0.7587(3) 0.0256(6) Uani 1 1 d . . . . .
H8D H 0.704437 0.486687 0.715367 0.031 Uiso 1 1 calc R U . . .
H8E H 0.896915 0.454572 0.721163 0.031 Uiso 1 1 calc R U . . .
C15 C 1.2114(6) 0.31593(9) 1.0833(3) 0.0256(7) Uani 1 1 d . . . . .
C16 C 1.0287(6) 0.29157(8) 1.0211(3) 0.0231(6) Uani 1 1 d . . . . .
C17 C 0.8447(6) 0.30414(8) 0.9190(3) 0.0241(6) Uani 1 1 d . . . . .
C18 C 0.8470(6) 0.34056(9) 0.8789(4) 0.0287(7) Uani 1 1 d . . . . .
H18 H 0.722468 0.348995 0.809188 0.034 Uiso 1 1 calc R U . . .
C19 C 1.0325(6) 0.36498(9) 0.9411(4) 0.0309(8) Uani 1 1 d . . . . .
C20 C 1.2126(6) 0.35260(9) 1.0433(4) 0.0295(7) Uani 1 1 d . . . . .
H20 H 1.337407 0.369157 1.086280 0.035 Uiso 1 1 calc R U . . .
C21 C 1.5807(7) 0.32440(11) 1.2460(3) 0.0336(8) Uani 1 1 d . . . . .
H21A H 1.692621 0.333282 1.178299 0.050 Uiso 1 1 calc R U . . .
H21B H 1.688051 0.310527 1.314919 0.050 Uiso 1 1 calc R U . . .
H21C H 1.499288 0.345364 1.287720 0.050 Uiso 1 1 calc R U . . .
C22 C 1.1380(7) 0.23112(9) 0.9697(4) 0.0313(7) Uani 1 1 d . . . . .
H22A H 1.048839 0.234385 0.879492 0.047 Uiso 1 1 calc R U . . .
H22B H 1.116965 0.205665 0.998721 0.047 Uiso 1 1 calc R U . . .
H22C H 1.325807 0.236692 0.968399 0.047 Uiso 1 1 calc R U . . .
C23 C 0.4971(6) 0.28913(10) 0.7534(4) 0.0324(8) Uani 1 1 d . . . . .
H23A H 0.598045 0.299358 0.683335 0.049 Uiso 1 1 calc R U . . .
H23B H 0.374667 0.307737 0.781581 0.049 Uiso 1 1 calc R U . . .
H23C H 0.397682 0.267661 0.718048 0.049 Uiso 1 1 calc R U . . .
C24 C 1.0317(6) 0.40422(9) 0.8933(4) 0.0343(8) Uani 1 1 d . . . . .
H24A H 0.993942 0.404469 0.794422 0.041 Uiso 1 1 calc R U . . .
H24B H 1.209886 0.414676 0.914643 0.041 Uiso 1 1 calc R U . . .
C25 C 0.8333(6) 0.42861(9) 0.9542(3) 0.0251(7) Uani 1 1 d . . . . .
C26 C 0.7593(6) 0.42334(9) 1.0778(3) 0.0298(7) Uani 1 1 d . . . . .
H26 H 0.835117 0.403727 1.130742 0.036 Uiso 1 1 calc R U . . .
C27 C 0.4653(6) 0.47334(8) 1.0545(3) 0.0212(6) Uani 1 1 d . . . . .
C28 C 0.7153(6) 0.45943(8) 0.8811(3) 0.0206(6) Uani 1 1 d . . . . .
O7 O 0.8837(4) 0.54921(7) 0.1575(2) 0.0296(5) Uani 1 1 d . . . . .
O8 O 0.4912(4) 0.57680(7) 0.1199(2) 0.0272(5) Uani 1 1 d . . . . .
O9 O 1.0620(4) 0.57639(8) -0.0634(2) 0.0368(6) Uani 1 1 d . . . . .
H9 H 1.168696 0.580561 0.003940 0.055 Uiso 1 1 calc R U . . .
C29 C 0.7239(6) 0.56932(8) 0.0911(3) 0.0209(6) Uani 1 1 d . . . . .
C30 C 0.8067(5) 0.58741(8) -0.0360(3) 0.0246(6) Uani 1 1 d . . . . .
H30 H 0.680864 0.579166 -0.112678 0.029 Uiso 1 1 calc R U . . .
C31 C 0.7888(10) 0.62883(11) -0.0278(5) 0.0570(12) Uani 1 1 d . . . . .
H31A H 0.896280 0.637509 0.052222 0.086 Uiso 1 1 calc R U . . .
H31B H 0.604901 0.636063 -0.022260 0.086 Uiso 1 1 calc R U . . .
H31C H 0.853565 0.639748 -0.108054 0.086 Uiso 1 1 calc R U . . .
O10A O 0.4976(9) 0.42019(14) 0.3645(4) 0.0217(9) Uani 0.5 1 d . . P A 1
O11A O 0.132(3) 0.4539(5) 0.3444(13) 0.0239(16) Uani 0.5 1 d . . P A 1
O12A O -0.0688(8) 0.41868(14) 0.5517(4) 0.0263(9) Uani 0.5 1 d . . P A 1
H12A H -0.186698 0.425145 0.492103 0.039 Uiso 0.5 1 calc R U P A 1
C32A C 0.2656(11) 0.42849(17) 0.3930(6) 0.0175(9) Uani 0.5 1 d . . P A 1
C33A C 0.1406(10) 0.40164(15) 0.4904(5) 0.0212(10) Uani 0.5 1 d . . P A 1
H33A H 0.065875 0.380333 0.436565 0.025 Uiso 0.5 1 calc R U P A 1
C34A C 0.3348(10) 0.38678(16) 0.6008(5) 0.0264(11) Uani 0.5 1 d . . P A 1
H34A H 0.400593 0.406970 0.659419 0.040 Uiso 0.5 1 calc R U P A 1
H34B H 0.482606 0.375172 0.560971 0.040 Uiso 0.5 1 calc R U P A 1
H34C H 0.246972 0.368594 0.653500 0.040 Uiso 0.5 1 calc R U P A 1
O10B O 0.189(3) 0.4545(5) 0.3285(15) 0.029(2) Uani 0.5 1 d . . P B 2
O11B O -0.0024(6) 0.44758(10) 0.5192(3) 0.0216(7) Uani 0.5 1 d . . P B 2
O12B O 0.5789(8) 0.40747(14) 0.4038(4) 0.0269(9) Uani 0.5 1 d . . P B 2
H12B H 0.715746 0.418242 0.436419 0.040 Uiso 0.5 1 calc R U P B 2
C32B C 0.1750(10) 0.44044(14) 0.4422(5) 0.0184(8) Uani 0.5 1 d . . P B 2
C33B C 0.3773(10) 0.41159(14) 0.4913(5) 0.0223(9) Uani 0.5 1 d . . P B 2
H33B H 0.459398 0.418955 0.581958 0.027 Uiso 0.5 1 calc R U P B 2
C34B C 0.2380(13) 0.37458(19) 0.5035(7) 0.0322(13) Uani 0.5 1 d . . P B 2
H34D H 0.155144 0.367215 0.415284 0.048 Uiso 0.5 1 calc R U P B 2
H34E H 0.102744 0.376914 0.566573 0.048 Uiso 0.5 1 calc R U P B 2
H34F H 0.366895 0.355960 0.536391 0.048 Uiso 0.5 1 calc R U P B 2

loop_
_atom_site_aniso_label
_atom_site_aniso_U_11
_atom_site_aniso_U_22
_atom_site_aniso_U_33
_atom_site_aniso_U_23
_atom_site_aniso_U_13
_atom_site_aniso_U_12
O1 0.0286(11) 0.0261(12) 0.0278(11) 0.0048(10) -0.0076(9) 0.0016(9)
O2 0.0289(11) 0.0219(12) 0.0284(11) 0.0031(9) 0.0004(9) 0.0016(9)
O3 0.0264(10) 0.0255(13) 0.0309(12) -0.0006(10) -0.0076(9) -0.0036(9)
N1 0.0243(12) 0.0216(13) 0.0169(11) 0.0021(10) 0.0011(9) -0.0006(10)
N2 0.0256(12) 0.0198(13) 0.0200(11) 0.0027(10) 0.0017(9) 0.0029(10)
N3 0.0226(12) 0.0215(14) 0.0197(11) 0.0032(10) 0.0006(9) -0.0012(10)
N4 0.0303(13) 0.0311(16) 0.0214(12) 0.0115(11) 0.0053(10) 0.0089(11)
C1 0.0189(14) 0.0265(17) 0.0214(14) 0.0008(13) 0.0010(11) 0.0023(13)
C2 0.0237(15) 0.0242(17) 0.0214(14) 0.0028(13) 0.0040(11) 0.0025(12)
C3 0.0214(14) 0.0258(17) 0.0231(14) -0.0016(14) 0.0014(11) -0.0003(13)
C4 0.0205(14) 0.0259(17) 0.0194(13) 0.0038(12) -0.0027(11) 0.0042(12)
C5 0.0192(13) 0.0244(16) 0.0197(13) 0.0005(12) 0.0040(11) 0.0023(12)
C6 0.0179(13) 0.0267(16) 0.0198(13) -0.0011(13) -0.0008(10) -0.0015(12)
C7 0.0239(15) 0.0339(19) 0.0254(16) -0.0006(14) -0.0070(12) 0.0041(13)
C8 0.0342(17) 0.0268(19) 0.0335(18) -0.0025(14) -0.0049(13) 0.0035(15)
C9 0.0332(18) 0.0337(19) 0.0266(16) -0.0009(14) -0.0093(14) -0.0042(14)
C10 0.0204(14) 0.0237(17) 0.0188(13) 0.0035(12) 0.0020(10) -0.0001(12)
C11 0.0201(13) 0.0215(16) 0.0187(13) 0.0025(13) -0.0010(10) -0.0022(12)
C12 0.0225(14) 0.0186(14) 0.0210(13) 0.0013(13) -0.0013(10) -0.0011(12)
C13 0.0218(14) 0.0198(15) 0.0181(13) 0.0001(12) 0.0002(11) -0.0036(12)
C14 0.0211(14) 0.0235(17) 0.0199(13) 0.0023(12) 0.0009(11) -0.0028(12)
O4 0.0286(11) 0.0325(13) 0.0320(12) -0.0036(10) -0.0107(9) 0.0025(10)
O5 0.0320(11) 0.0213(12) 0.0311(12) 0.0017(10) -0.0021(9) 0.0021(9)
O6 0.0297(11) 0.0199(11) 0.0326(12) -0.0010(10) -0.0109(9) -0.0012(9)
N5 0.0472(15) 0.0180(13) 0.0164(11) 0.0020(11) -0.0045(10) -0.0033(11)
N6 0.0358(14) 0.0264(15) 0.0205(12) -0.0008(11) 0.0100(10) -0.0038(11)
N7 0.0235(12) 0.0170(12) 0.0174(11) 0.0009(10) 0.0019(9) 0.0022(10)
N8 0.0274(13) 0.0280(15) 0.0221(13) -0.0007(11) 0.0054(10) 0.0093(11)
C15 0.0218(14) 0.0256(17) 0.0282(15) -0.0052(14) -0.0039(12) 0.0076(13)
C16 0.0243(15) 0.0172(15) 0.0273(15) -0.0038(13) -0.0006(12) 0.0039(12)
C17 0.0209(14) 0.0207(16) 0.0295(15) -0.0076(14) -0.0046(12) 0.0018(12)
C18 0.0237(15) 0.0203(17) 0.0396(18) -0.0060(14) -0.0096(13) 0.0035(12)
C19 0.0237(16) 0.0163(15) 0.051(2) -0.0091(15) -0.0080(14) 0.0056(12)
C20 0.0215(14) 0.0204(16) 0.0449(19) -0.0124(15) -0.0071(13) 0.0056(12)
C21 0.0282(16) 0.043(2) 0.0282(17) -0.0093(16) -0.0057(13) -0.0025(14)
C22 0.0373(17) 0.0165(16) 0.0384(19) -0.0049(14) -0.0057(14) 0.0035(14)
C23 0.0319(18) 0.0253(18) 0.0372(18) -0.0021(15) -0.0124(15) -0.0058(13)
C24 0.0249(16) 0.0186(17) 0.057(2) -0.0091(16) -0.0081(14) 0.0053(13)
C25 0.0247(15) 0.0170(15) 0.0310(16) -0.0047(13) -0.0106(12) 0.0022(13)
C26 0.0402(18) 0.0151(16) 0.0306(16) 0.0001(14) -0.0162(14) 0.0005(13)
C27 0.0296(16) 0.0161(15) 0.0170(13) -0.0009(11) -0.0016(11) -0.0046(12)
C28 0.0228(14) 0.0170(15) 0.0208(13) -0.0035(11) -0.0037(11) 0.0005(11)
O7 0.0267(10) 0.0311(13) 0.0307(11) 0.0102(10) 0.0002(8) 0.0056(9)
O8 0.0216(9) 0.0388(13) 0.0216(9) 0.0051(10) 0.0046(7) 0.0028(9)
O9 0.0211(10) 0.0699(18) 0.0200(10) -0.0027(11) 0.0044(8) 0.0041(11)
C29 0.0240(13) 0.0187(14) 0.0203(12) -0.0011(11) 0.0029(10) 0.0004(11)
C30 0.0264(13) 0.0268(15) 0.0215(12) 0.0009(11) 0.0070(10) 0.0023(11)
C31 0.099(3) 0.0259(19) 0.052(2) 0.0123(17) 0.038(2) 0.007(2)
O10A 0.0213(18) 0.026(3) 0.018(2) 0.0041(18) 0.0050(15) 0.0051(16)
O11A 0.020(4) 0.028(3) 0.024(4) 0.007(3) 0.006(2) 0.005(3)
O12A 0.0210(17) 0.041(2) 0.0173(18) -0.0018(17) 0.0039(14) 0.0035(16)
C32A 0.0177(19) 0.019(2) 0.016(2) -0.0020(17) 0.0012(16) -0.0011(16)
C33A 0.020(2) 0.023(3) 0.021(2) 0.0012(18) 0.0045(15) 0.0013(17)
C34A 0.022(2) 0.032(3) 0.026(2) 0.010(2) 0.0042(18) -0.0015(18)
O10B 0.032(6) 0.032(3) 0.025(2) 0.007(2) 0.011(3) 0.007(4)
O11B 0.0219(15) 0.0236(18) 0.0202(15) 0.0007(14) 0.0069(12) 0.0005(13)
O12B 0.0194(19) 0.034(3) 0.028(2) -0.0060(18) 0.0043(15) -0.0002(15)
C32B 0.019(2) 0.018(2) 0.019(2) -0.0023(17) 0.0047(15) -0.0037(15)
C33B 0.025(2) 0.023(2) 0.019(2) -0.0017(17) 0.0038(16) 0.0023(15)
C34B 0.036(3) 0.025(2) 0.037(3) 0.009(2) 0.011(2) 0.003(2)

loop_
_atom_type_symbol
_atom_type_description
_atom_type_scat_dispersion_real
_atom_type_scat_dispersion_imag
_atom_type_scat_source
C C 0.0181 0.0091 'International Tables Vol C Tables 4.2.6.8 and 6.1.1.4'
H H 0.0000 0.0000 'International Tables Vol C Tables 4.2.6.8 and 6.1.1.4'
N N 0.0311 0.0180 'International Tables Vol C Tables 4.2.6.8 and 6.1.1.4'
O O 0.0492 0.0322 'International Tables Vol C Tables 4.2.6.8 and 6.1.1.4'

loop_
_exptl_crystal_face_index_h
_exptl_crystal_face_index_k
_exptl_crystal_face_index_l
_exptl_crystal_face_perp_dist
0 23 2 0.0125
3 1 -1 0.0653
-3 -13 0 0.0667
0 1 -2 0.0112
0 -1 2 0.0093
2 10 -4 0.0384
0 -24 1 0.0142
-2 -18 0 0.0494
0 -17 -5 0.0118

loop_
_geom_angle_atom_site_label_1
_geom_angle_atom_site_label_2
_geom_angle_atom_site_label_3
_geom_angle
_geom_angle_site_symmetry_1
_geom_angle_site_symmetry_3
_geom_angle_publ_flag
C1 O1 C7 117.3(3) . . ?
C2 O2 C8 112.1(2) . . ?
C3 O3 C9 116.9(3) . . ?
C12 N1 H1 119.9 . . ?
C12 N1 C13 120.2(2) . . ?
C13 N1 H1 119.9 . . ?
H2A N2 H2B 120.0 . . ?
C13 N2 H2A 120.0 . . ?
C13 N2 H2B 120.0 . . ?
C13 N3 C14 118.1(2) . . ?
H4A N4 H4B 120.0 . . ?
C14 N4 H4A 120.0 . . ?
C14 N4 H4B 120.0 . . ?
O1 C1 C2 115.3(3) . . ?
O1 C1 C6 124.4(3) . . ?
C6 C1 C2 120.3(3) . . ?
O2 C2 C1 120.1(3) . . ?
O2 C2 C3 120.3(3) . . ?
C3 C2 C1 119.5(3) . . ?
O3 C3 C2 115.2(3) . . ?
O3 C3 C4 124.6(3) . . ?
C4 C3 C2 120.1(3) . . ?
C3 C4 H4 120.0 . . ?
C5 C4 C3 120.0(3) . . ?
C5 C4 H4 120.0 . . ?
C4 C5 C6 120.3(3) . . ?
C4 C5 C10 118.9(3) . . ?
C6 C5 C10 120.8(3) . . ?
C1 C6 C5 119.7(3) . . ?
C1 C6 H6 120.1 . . ?
C5 C6 H6 120.1 . . ?
O1 C7 H7A 109.5 . . ?
O1 C7 H7B 109.5 . . ?
O1 C7 H7C 109.5 . . ?
H7A C7 H7B 109.5 . . ?
H7A C7 H7C 109.5 . . ?
H7B C7 H7C 109.5 . . ?
O2 C8 H8A 109.5 . . ?
O2 C8 H8B 109.5 . . ?
O2 C8 H8C 109.5 . . ?
H8A C8 H8B 109.5 . . ?
H8A C8 H8C 109.5 . . ?
H8B C8 H8C 109.5 . . ?
O3 C9 H9A 109.5 . . ?
O3 C9 H9B 109.5 . . ?
O3 C9 H9C 109.5 . . ?
H9A C9 H9B 109.5 . . ?
H9A C9 H9C 109.5 . . ?
H9B C9 H9C 109.5 . . ?
C5 C10 H10A 108.8 . . ?
C5 C10 H10B 108.8 . . ?
C5 C10 C11 113.9(2) . . ?
H10A C10 H10B 107.7 . . ?
C11 C10 H10A 108.8 . . ?
C11 C10 H10B 108.8 . . ?
C12 C11 C10 122.9(3) . . ?
C12 C11 C14 114.7(3) . . ?
C14 C11 C10 122.4(2) . . ?
N1 C12 C11 122.4(3) . . ?
N1 C12 H12 118.8 . . ?
C11 C12 H12 118.8 . . ?
N2 C13 N1 117.7(2) . . ?
N2 C13 N3 120.8(3) . . ?
N3 C13 N1 121.5(3) . . ?
N3 C14 C11 122.9(2) . . ?
N4 C14 N3 116.7(3) . . ?
N4 C14 C11 120.4(3) . . ?
C15 O4 C21 117.5(3) . . ?
C16 O5 C22 112.4(2) . . ?
C17 O6 C23 117.2(3) . . ?
C26 N5 H5 120.2 . . ?
C27 N5 H5 120.2 . . ?
C27 N5 C26 119.7(3) . . ?
H6A N6 H6B 120.0 . . ?
C27 N6 H6A 120.0 . . ?
C27 N6 H6B 120.0 . . ?
C27 N7 C28 118.5(2) . . ?
H8D N8 H8E 120.0 . . ?
C28 N8 H8D 120.0 . . ?
C28 N8 H8E 120.0 . . ?
O4 C15 C16 115.1(3) . . ?
O4 C15 C20 124.7(3) . . ?
C16 C15 C20 120.2(3) . . ?
O5 C16 C15 120.4(3) . . ?
O5 C16 C17 120.0(3) . . ?
C15 C16 C17 119.6(3) . . ?
O6 C17 C16 115.1(3) . . ?
O6 C17 C18 124.7(3) . . ?
C18 C17 C16 120.1(3) . . ?
C17 C18 H18 119.9 . . ?
C17 C18 C19 120.1(3) . . ?
C19 C18 H18 119.9 . . ?
C18 C19 C24 118.6(3) . . ?
C20 C19 C18 119.7(3) . . ?
C20 C19 C24 121.7(3) . . ?
C15 C20 H20 119.9 . . ?
C19 C20 C15 120.2(3) . . ?
C19 C20 H20 119.9 . . ?
O4 C21 H21A 109.5 . . ?
O4 C21 H21B 109.5 . . ?
O4 C21 H21C 109.5 . . ?
H21A C21 H21B 109.5 . . ?
H21A C21 H21C 109.5 . . ?
H21B C21 H21C 109.5 . . ?
O5 C22 H22A 109.5 . . ?
O5 C22 H22B 109.5 . . ?
O5 C22 H22C 109.5 . . ?
H22A C22 H22B 109.5 . . ?
H22A C22 H22C 109.5 . . ?
H22B C22 H22C 109.5 . . ?
O6 C23 H23A 109.5 . . ?
O6 C23 H23B 109.5 . . ?
O6 C23 H23C 109.5 . . ?
H23A C23 H23B 109.5 . . ?
H23A C23 H23C 109.5 . . ?
H23B C23 H23C 109.5 . . ?
C19 C24 H24A 108.7 . . ?
C19 C24 H24B 108.7 . . ?
C19 C24 C25 114.2(3) . . ?
H24A C24 H24B 107.6 . . ?
C25 C24 H24A 108.7 . . ?
C25 C24 H24B 108.7 . . ?
C26 C25 C24 122.8(3) . . ?
C26 C25 C28 116.1(3) . . ?
C28 C25 C24 121.0(3) . . ?
N5 C26 H26 119.2 . . ?
C25 C26 N5 121.6(3) . . ?
C25 C26 H26 119.2 . . ?
N6 C27 N5 117.2(3) . . ?
N7 C27 N5 122.2(3) . . ?
N7 C27 N6 120.7(3) . . ?
N7 C28 C25 121.9(3) . . ?
N8 C28 N7 116.8(3) . . ?
N8 C28 C25 121.3(3) . . ?
C30 O9 H9 109.5 . . ?
O7 C29 O8 125.7(3) . . ?
O7 C29 C30 118.8(2) . . ?
O8 C29 C30 115.5(2) . . ?
O9 C30 C29 111.7(2) . . ?
O9 C30 H30 107.6 . . ?
O9 C30 C31 110.8(3) . . ?
C29 C30 H30 107.6 . . ?
C31 C30 C29 111.3(2) . . ?
C31 C30 H30 107.6 . . ?
C30 C31 H31A 109.5 . . ?
C30 C31 H31B 109.5 . . ?
C30 C31 H31C 109.5 . . ?
H31A C31 H31B 109.5 . . ?
H31A C31 H31C 109.5 . . ?
H31B C31 H31C 109.5 . . ?
C33A O12A H12A 109.5 . . ?
O10A C32A C33A 115.5(5) . . ?
O11A C32A O10A 125.6(7) . . ?
O11A C32A C33A 118.7(7) . . ?
O12A C33A C32A 111.2(5) . . ?
O12A C33A H33A 107.9 . . ?
O12A C33A C34A 108.0(4) . . ?
C32A C33A H33A 107.9 . . ?
C34A C33A C32A 113.8(4) . . ?
C34A C33A H33A 107.9 . . ?
C33A C34A H34A 109.5 . . ?
C33A C34A H34B 109.5 . . ?
C33A C34A H34C 109.5 . . ?
H34A C34A H34B 109.5 . . ?
H34A C34A H34C 109.5 . . ?
H34B C34A H34C 109.5 . . ?
C33B O12B H12B 109.5 . . ?
O10B C32B O11B 124.8(7) . . ?
O10B C32B C33B 118.7(6) . . ?
O11B C32B C33B 116.5(4) . . ?
O12B C33B C32B 112.4(4) . . ?
O12B C33B H33B 108.8 . . ?
O12B C33B C34B 108.9(4) . . ?
C32B C33B H33B 108.8 . . ?
C32B C33B C34B 109.1(4) . . ?
C34B C33B H33B 108.8 . . ?
C33B C34B H34D 109.5 . . ?
C33B C34B H34E 109.5 . . ?
C33B C34B H34F 109.5 . . ?
H34D C34B H34E 109.5 . . ?
H34D C34B H34F 109.5 . . ?
H34E C34B H34F 109.5 . . ?

loop_
_geom_bond_atom_site_label_1
_geom_bond_atom_site_label_2
_geom_bond_distance
_geom_bond_site_symmetry_2
_geom_bond_publ_flag
O1 C1 1.364(4) . ?
O1 C7 1.423(4) . ?
O2 C2 1.381(4) . ?
O2 C8 1.439(4) . ?
O3 C3 1.362(4) . ?
O3 C9 1.427(4) . ?
N1 H1 0.8800 . ?
N1 C12 1.354(4) . ?
N1 C13 1.356(4) . ?
N2 H2A 0.8800 . ?
N2 H2B 0.8800 . ?
N2 C13 1.320(4) . ?
N3 C13 1.345(4) . ?
N3 C14 1.349(4) . ?
N4 H4A 0.8800 . ?
N4 H4B 0.8800 . ?
N4 C14 1.327(4) . ?
C1 C2 1.400(4) . ?
C1 C6 1.394(5) . ?
C2 C3 1.400(4) . ?
C3 C4 1.395(4) . ?
C4 H4 0.9500 . ?
C4 C5 1.389(4) . ?
C5 C6 1.399(4) . ?
C5 C10 1.517(4) . ?
C6 H6 0.9500 . ?
C7 H7A 0.9800 . ?
C7 H7B 0.9800 . ?
C7 H7C 0.9800 . ?
C8 H8A 0.9800 . ?
C8 H8B 0.9800 . ?
C8 H8C 0.9800 . ?
C9 H9A 0.9800 . ?
C9 H9B 0.9800 . ?
C9 H9C 0.9800 . ?
C10 H10A 0.9900 . ?
C10 H10B 0.9900 . ?
C10 C11 1.518(4) . ?
C11 C12 1.357(4) . ?
C11 C14 1.438(4) . ?
C12 H12 0.9500 . ?
O4 C15 1.369(4) . ?
O4 C21 1.430(4) . ?
O5 C16 1.374(4) . ?
O5 C22 1.442(4) . ?
O6 C17 1.356(4) . ?
O6 C23 1.428(4) . ?
N5 H5 0.8800 . ?
N5 C26 1.370(5) . ?
N5 C27 1.355(4) . ?
N6 H6A 0.8800 . ?
N6 H6B 0.8800 . ?
N6 C27 1.334(4) . ?
N7 C27 1.330(4) . ?
N7 C28 1.348(4) . ?
N8 H8D 0.8800 . ?
N8 H8E 0.8800 . ?
N8 C28 1.332(4) . ?
C15 C16 1.391(4) . ?
C15 C20 1.394(5) . ?
C16 C17 1.399(4) . ?
C17 C18 1.386(5) . ?
C18 H18 0.9500 . ?
C18 C19 1.401(4) . ?
C19 C20 1.386(5) . ?
C19 C24 1.507(5) . ?
C20 H20 0.9500 . ?
C21 H21A 0.9800 . ?
C21 H21B 0.9800 . ?
C21 H21C 0.9800 . ?
C22 H22A 0.9800 . ?
C22 H22B 0.9800 . ?
C22 H22C 0.9800 . ?
C23 H23A 0.9800 . ?
C23 H23B 0.9800 . ?
C23 H23C 0.9800 . ?
C24 H24A 0.9900 . ?
C24 H24B 0.9900 . ?
C24 C25 1.515(4) . ?
C25 C26 1.340(5) . ?
C25 C28 1.441(4) . ?
C26 H26 0.9500 . ?
O7 C29 1.241(4) . ?
O8 C29 1.275(4) . ?
O9 H9 0.8400 . ?
O9 C30 1.413(3) . ?
C29 C30 1.525(4) . ?
C30 H30 1.0000 . ?
C30 C31 1.514(5) . ?
C31 H31A 0.9800 . ?
C31 H31B 0.9800 . ?
C31 H31C 0.9800 . ?
O10A C32A 1.278(8) . ?
O11A C32A 1.223(13) . ?
O12A H12A 0.8400 . ?
O12A C33A 1.421(7) . ?
C32A C33A 1.557(8) . ?
C33A H33A 1.0000 . ?
C33A C34A 1.514(7) . ?
C34A H34A 0.9800 . ?
C34A H34B 0.9800 . ?
C34A H34C 0.9800 . ?
O10B C32B 1.256(11) . ?
O11B C32B 1.267(7) . ?
O12B H12B 0.8400 . ?
O12B C33B 1.418(6) . ?
C32B C33B 1.522(7) . ?
C33B H33B 1.0000 . ?
C33B C34B 1.533(8) . ?
C34B H34D 0.9800 . ?
C34B H34E 0.9800 . ?
C34B H34F 0.9800 . ?

loop_
_geom_hbond_atom_site_label_D
_geom_hbond_atom_site_label_H
_geom_hbond_atom_site_label_A
_geom_hbond_distance_DH
_geom_hbond_distance_HA
_geom_hbond_distance_DA
_geom_hbond_angle_DHA
_geom_hbond_site_symmetry_A
_geom_hbond_publ_flag
N1 H1 O7 0.88 2.65 3.314(3) 132.8 . yes
N1 H1 O8 0.88 1.78 2.640(3) 166.0 . yes
N2 H2A O11A 0.88 2.36 2.947(12) 124.5 1_655 yes
N2 H2A O10B 0.88 2.63 3.183(11) 121.5 1_655 yes
N2 H2A O11B 0.88 2.03 2.907(4) 174.4 1_655 yes
N2 H2B O7 0.88 2.07 2.878(3) 152.8 . yes
N4 H4A N7 0.88 2.15 3.002(4) 163.0 . yes
N4 H4B O9 0.88 2.00 2.758(4) 143.7 1_456 yes
N5 H5 O10A 0.88 1.74 2.590(5) 160.5 1_556 yes
N5 H5 O11A 0.88 2.57 3.276(9) 137.5 1_556 yes
N5 H5 O10B 0.88 2.24 2.947(9) 137.1 1_556 yes
N5 H5 O12B 0.88 2.29 3.071(5) 148.4 1_556 yes
N6 H6A O7 0.88 2.40 2.950(3) 121.1 1_456 yes
N6 H6B O11A 0.88 2.09 2.921(9) 156.2 1_556 yes
N6 H6B O10B 0.88 1.88 2.693(10) 152.0 1_556 yes
N8 H8D N3 0.88 2.19 3.038(4) 162.0 . yes
N8 H8E O12A 0.88 2.16 2.896(5) 140.7 1_655 yes
N8 H8E O11B 0.88 2.15 2.831(4) 134.3 1_655 yes
O9 H9 O8 0.84 1.93 2.723(3) 157.4 1_655 yes
O12A H12A O10A 0.84 1.97 2.763(7) 157.4 1_455 yes
O12B H12B O11B 0.84 1.92 2.751(5) 172.5 1_655 yes

loop_
_geom_torsion_atom_site_label_1
_geom_torsion_atom_site_label_2
_geom_torsion_atom_site_label_3
_geom_torsion_atom_site_label_4
_geom_torsion
_geom_torsion_site_symmetry_1
_geom_torsion_site_symmetry_2
_geom_torsion_site_symmetry_3
_geom_torsion_site_symmetry_4
_geom_torsion_publ_flag
O1 C1 C2 O2 -1.6(4) . . . . ?
O1 C1 C2 C3 -178.5(2) . . . . ?
O1 C1 C6 C5 -179.8(3) . . . . ?
O2 C2 C3 O3 1.8(4) . . . . ?
O2 C2 C3 C4 -179.3(3) . . . . ?
O3 C3 C4 C5 -180.0(3) . . . . ?
C1 C2 C3 O3 178.7(3) . . . . ?
C1 C2 C3 C4 -2.4(4) . . . . ?
C2 C1 C6 C5 -0.1(4) . . . . ?
C2 C3 C4 C5 1.3(4) . . . . ?
C3 C4 C5 C6 0.4(4) . . . . ?
C3 C4 C5 C10 -179.9(3) . . . . ?
C4 C5 C6 C1 -1.0(4) . . . . ?
C4 C5 C10 C11 -83.1(3) . . . . ?
C5 C10 C11 C12 -32.8(4) . . . . ?
C5 C10 C11 C14 148.9(3) . . . . ?
C6 C1 C2 O2 178.7(3) . . . . ?
C6 C1 C2 C3 1.8(4) . . . . ?
C6 C5 C10 C11 96.6(3) . . . . ?
C7 O1 C1 C2 -175.9(3) . . . . ?
C7 O1 C1 C6 3.8(4) . . . . ?
C8 O2 C2 C1 105.9(3) . . . . ?
C8 O2 C2 C3 -77.2(3) . . . . ?
C9 O3 C3 C2 173.8(3) . . . . ?
C9 O3 C3 C4 -5.1(4) . . . . ?
C10 C5 C6 C1 179.3(3) . . . . ?
C10 C11 C12 N1 179.7(3) . . . . ?
C10 C11 C14 N3 -177.7(3) . . . . ?
C10 C11 C14 N4 0.8(4) . . . . ?
C12 N1 C13 N2 -175.3(3) . . . . ?
C12 N1 C13 N3 3.2(4) . . . . ?
C12 C11 C14 N3 3.8(4) . . . . ?
C12 C11 C14 N4 -177.6(3) . . . . ?
C13 N1 C12 C11 -1.5(4) . . . . ?
C13 N3 C14 N4 179.1(3) . . . . ?
C13 N3 C14 C11 -2.3(4) . . . . ?
C14 N3 C13 N1 -1.3(4) . . . . ?
C14 N3 C13 N2 177.2(3) . . . . ?
C14 C11 C12 N1 -1.9(4) . . . . ?
O4 C15 C16 O5 0.5(4) . . . . ?
O4 C15 C16 C17 178.8(3) . . . . ?
O4 C15 C20 C19 -179.5(3) . . . . ?
O5 C16 C17 O6 -1.0(4) . . . . ?
O5 C16 C17 C18 179.1(3) . . . . ?
O6 C17 C18 C19 179.8(3) . . . . ?
C15 C16 C17 O6 -179.3(3) . . . . ?
C15 C16 C17 C18 0.8(5) . . . . ?
C16 C15 C20 C19 -0.2(5) . . . . ?
C16 C17 C18 C19 -0.4(5) . . . . ?
C17 C18 C19 C20 -0.4(5) . . . . ?
C17 C18 C19 C24 179.0(3) . . . . ?
C18 C19 C20 C15 0.7(5) . . . . ?
C18 C19 C24 C25 83.2(4) . . . . ?
C19 C24 C25 C26 30.7(4) . . . . ?
C19 C24 C25 C28 -150.1(3) . . . . ?
C20 C15 C16 O5 -178.8(3) . . . . ?
C20 C15 C16 C17 -0.5(5) . . . . ?
C20 C19 C24 C25 -97.4(4) . . . . ?
C21 O4 C15 C16 176.7(3) . . . . ?
C21 O4 C15 C20 -4.0(4) . . . . ?
C22 O5 C16 C15 -104.1(3) . . . . ?
C22 O5 C16 C17 77.6(3) . . . . ?
C23 O6 C17 C16 -174.6(3) . . . . ?
C23 O6 C17 C18 5.3(5) . . . . ?
C24 C19 C20 C15 -178.7(3) . . . . ?
C24 C25 C26 N5 -179.2(3) . . . . ?
C24 C25 C28 N7 178.5(3) . . . . ?
C24 C25 C28 N8 -1.1(4) . . . . ?
C26 N5 C27 N6 177.0(3) . . . . ?
C26 N5 C27 N7 -2.7(4) . . . . ?
C26 C25 C28 N7 -2.2(4) . . . . ?
C26 C25 C28 N8 178.2(3) . . . . ?
C27 N5 C26 C25 0.8(5) . . . . ?
C27 N7 C28 N8 -179.9(3) . . . . ?
C27 N7 C28 C25 0.5(4) . . . . ?
C28 N7 C27 N5 2.0(4) . . . . ?
C28 N7 C27 N6 -177.7(3) . . . . ?
C28 C25 C26 N5 1.5(5) . . . . ?
O7 C29 C30 O9 3.1(4) . . . . ?
O7 C29 C30 C31 -121.2(3) . . . . ?
O8 C29 C30 O9 -177.4(3) . . . . ?
O8 C29 C30 C31 58.2(4) . . . . ?
O10A C32A C33A O12A 160.0(5) . . . . ?
O10A C32A C33A C34A 37.8(7) . . . . ?
O11A C32A C33A O12A -24.3(12) . . . . ?
O11A C32A C33A C34A -146.5(12) . . . . ?
O10B C32B C33B O12B 6.8(13) . . . . ?
O10B C32B C33B C34B -114.1(13) . . . . ?
O11B C32B C33B O12B -175.5(4) . . . . ?
O11B C32B C33B C34B 63.6(6) . . . . ?

loop_
_twin_individual_id
_twin_individual_mass_fraction_refined
1 1.1(2)
2 -0.1(2)

loop_
_exptl_oxdiff_crystal_face_indexfrac_h
_exptl_oxdiff_crystal_face_indexfrac_k
_exptl_oxdiff_crystal_face_indexfrac_l
_exptl_oxdiff_crystal_face_x
_exptl_oxdiff_crystal_face_y
_exptl_oxdiff_crystal_face_z
0.1317 22.6510 1.8062 -0.5044 0.7338 0.4551
3.3058 0.5298 -0.8270 0.2323 -0.3365 0.9126
-2.6884 -13.4082 -0.3822 0.1057 -0.1548 -0.9823
-0.0013 1.0148 -1.9977 0.2809 0.1354 -0.0087
0.0013 -1.0148 1.9977 -0.2809 -0.1354 0.0087
2.1831 10.2160 -4.3658 0.6047 0.3295 0.7251
0.0614 -23.5260 0.6011 0.1690 -0.9071 -0.3856
-2.1556 -17.9236 0.2667 0.0786 -0.4175 -0.9053
0.1552 -16.6460 -4.6093 0.8592 -0.4090 -0.3075
